data_7233016
loop_
_publ_author_name
'Fan, Shuxiang'
'Kiyota, Yasuhiro'
'Iijima, Kodai'
'Ryo, Suho'
'Kawamoto, Tadashi'
'Le Gal, Yann'
'Lorcy, Dominique'
'Mori, Takehiko'

_publ_section_title
;
 Charge-transfer complexes of sulfur-rich acceptors derived from
 birhodanines
;
_journal_issue 35
_journal_name_full CrystEngComm
_journal_page_first 5227
_journal_paper_doi 10.1039/C9CE00952C
_journal_volume 21
_journal_year 2019
_chemical_formula_moiety 'C34 H22 N2 O2 S4'
_chemical_formula_sum 'C34 H22 N2 O2 S4'
_chemical_formula_weight 618.80
_space_group_IT_number 2
_space_group_name_Hall '-P 1'
_space_group_name_H-M_alt 'P -1'
_symmetry_cell_setting triclinic
_symmetry_Int_Tables_number 2
_symmetry_space_group_name_Hall '-P 1'
_symmetry_space_group_name_H-M 'P -1'
_atom_sites_solution_hydrogens geom
_atom_sites_solution_primary direct
_atom_sites_solution_secondary difmap
_audit_update_record
;
2019-06-18 deposited with the CCDC.    2019-07-04 downloaded from the CCDC.
;
_cell_angle_alpha 107.84(4)
_cell_angle_beta 108.51(5)
_cell_angle_gamma 101.57(6)
_cell_formula_units_Z 1
_cell_length_a 8.640(8)
_cell_length_b 9.630(5)
_cell_length_c 9.702(5)
_cell_measurement_reflns_used 25
_cell_measurement_temperature 298
_cell_measurement_theta_max 17.36
_cell_measurement_theta_min 15.15
_cell_volume 687.9(9)
_computing_cell_refinement WinAFC
_computing_data_collection WinAFC
_computing_data_reduction WinAFC
_computing_molecular_graphics 'CrystalStructure 4.0'
_computing_publication_material 'CrystalStructure 4.0 (Rigaku, 2010)'
_computing_structure_refinement 'SHELXL97 (Sheldrick, 2008)'
_computing_structure_solution 'Il Milione (Burla, et al., 2007)'
_diffrn_ambient_temperature 298
_diffrn_measured_fraction_theta_full 0.999
_diffrn_measured_fraction_theta_max 0.999
_diffrn_measurement_device_type 'Rigaku AFC7R'
_diffrn_measurement_method \w-2\q
_diffrn_radiation_type 'Mo K\a'
_diffrn_radiation_wavelength 0.71069
_diffrn_reflns_av_R_equivalents 0.1147
_diffrn_reflns_limit_h_max 12
_diffrn_reflns_limit_h_min -6
_diffrn_reflns_limit_k_max 13
_diffrn_reflns_limit_k_min -13
_diffrn_reflns_limit_l_max 12
_diffrn_reflns_limit_l_min -13
_diffrn_reflns_number 4724
_diffrn_reflns_theta_full 29.99
_diffrn_reflns_theta_max 29.99
_diffrn_standards_decay_% -6.827
_diffrn_standards_interval_count 150
_diffrn_standards_number 3
_exptl_absorpt_coefficient_mu 0.383
_exptl_absorpt_correction_type none
_exptl_crystal_colour colorless
_exptl_crystal_density_diffrn 1.494
_exptl_crystal_density_method 'not measured'
_exptl_crystal_description prismatic
_exptl_crystal_F_000 320.00
_exptl_crystal_size_max 0.200
_exptl_crystal_size_mid 0.200
_exptl_crystal_size_min 0.200
_refine_diff_density_max 0.670
_refine_diff_density_min -0.880
_refine_ls_extinction_method none
_refine_ls_goodness_of_fit_ref 1.085
_refine_ls_hydrogen_treatment constr
_refine_ls_number_parameters 190
_refine_ls_number_reflns 4004
_refine_ls_number_restraints 0
_refine_ls_R_factor_gt 0.0755
_refine_ls_shift/su_max 0.000
_refine_ls_structure_factor_coef Fsqd
_refine_ls_weighting_details 'w = 1/[\s^2^(Fo^2^)+(0.1399P)^2^+0.2309P] where P=(Fo^2^+2Fc^2^)/3'
_refine_ls_weighting_scheme calc
_refine_ls_wR_factor_ref 0.2391
_reflns_number_gt 2745
_reflns_number_total 4004
_reflns_threshold_expression F^2^>2.0\s(F^2^)
_cod_data_source_file c9ce00952c2.cif
_cod_data_source_block (coronene)(SO-Et)
_cod_depositor_comments 'Adding full bibliography for 7233013--7233023.cif.'
_cod_database_code 7233016

loop_
_symmetry_equiv_pos_site_id
_symmetry_equiv_pos_as_xyz
1 +X,+Y,+Z
2 -X,-Y,-Z

loop_
_atom_site_label
_atom_site_type_symbol
_atom_site_fract_x
_atom_site_fract_y
_atom_site_fract_z
_atom_site_U_iso_or_equiv
_atom_site_adp_type
_atom_site_occupancy
_atom_site_symmetry_multiplicity
_atom_site_calc_flag
_atom_site_refinement_flags
S1 S 0.53929(12) 0.66498(10) 0.82163(8) 0.0518(3) Uani 1.0 2 d .
S2 S 0.38086(10) 0.60502(8) 0.33929(8) 0.0422(3) Uani 1.0 2 d .
O1 O 0.2726(4) 0.8449(3) 0.4079(3) 0.0594(7) Uani 1.0 2 d .
N1 N 0.3882(4) 0.7717(3) 0.6114(3) 0.0417(6) Uani 1.0 2 d .
C1 C 0.0843(5) 0.6528(5) 0.9291(4) 0.0625(10) Uani 1.0 2 d .
C2 C 0.1057(5) 0.5296(5) 0.8183(4) 0.0525(8) Uani 1.0 2 d .
C3 C 0.1772(6) 0.4220(6) 0.8620(5) 0.0666(10) Uani 1.0 2 d .
C4 C 0.1937(6) 0.3049(6) 0.7534(6) 0.0683(11) Uani 1.0 2 d .
C5 C 0.1427(5) 0.2854(4) 0.5924(5) 0.0545(8) Uani 1.0 2 d .
C6 C 0.1592(6) 0.1647(5) 0.4778(6) 0.0648(10) Uani 1.0 2 d .
C7 C 0.1112(6) 0.1519(4) 0.3248(6) 0.0626(10) Uani 1.0 2 d .
C8 C 0.0415(5) 0.2574(4) 0.2746(4) 0.0514(8) Uani 1.0 2 d .
C9 C -0.0125(5) 0.2464(5) 0.1168(5) 0.0611(10) Uani 1.0 2 d .
C10 C 0.0200(4) 0.3787(3) 0.3871(4) 0.0411(6) Uani 1.0 2 d .
C11 C 0.0729(4) 0.3928(4) 0.5464(4) 0.0428(6) Uani 1.0 2 d .
C12 C 0.0510(4) 0.5135(4) 0.6591(4) 0.0421(6) Uani 1.0 2 d .
C13 C 0.4681(4) 0.5597(3) 0.5020(3) 0.0383(6) Uani 1.0 2 d .
C14 C 0.3376(4) 0.7608(4) 0.4576(4) 0.0434(6) Uani 1.0 2 d .
C15 C 0.4640(4) 0.6672(3) 0.6452(3) 0.0385(6) Uani 1.0 2 d .
C16 C 0.3659(5) 0.8946(4) 0.7309(4) 0.0477(7) Uani 1.0 2 d .
C17 C 0.5218(6) 1.0373(4) 0.8168(5) 0.0655(10) Uani 1.0 2 d .
H1 H 0.1199 0.6646 1.0343 0.0750 Uiso 1.0 2 calc R
H3 H 0.2135 0.4318 0.9666 0.0799 Uiso 1.0 2 calc R
H4 H 0.2399 0.2349 0.7853 0.0820 Uiso 1.0 2 calc R
H6 H 0.2036 0.0926 0.5067 0.0778 Uiso 1.0 2 calc R
H7 H 0.1248 0.0717 0.2519 0.0751 Uiso 1.0 2 calc R
H9 H 0.0014 0.1681 0.0421 0.0733 Uiso 1.0 2 calc R
H16A H 0.3435 0.8567 0.8069 0.0573 Uiso 1.0 2 calc R
H16B H 0.2663 0.9203 0.6792 0.0573 Uiso 1.0 2 calc R
H17A H 0.5052 1.1116 0.8981 0.0786 Uiso 1.0 2 calc R
H17B H 0.5384 1.0803 0.7433 0.0786 Uiso 1.0 2 calc R
H17C H 0.6217 1.0114 0.8639 0.0786 Uiso 1.0 2 calc R

loop_
_atom_site_aniso_label
_atom_site_aniso_U_11
_atom_site_aniso_U_22
_atom_site_aniso_U_33
_atom_site_aniso_U_12
_atom_site_aniso_U_13
_atom_site_aniso_U_23
S1 0.0731(6) 0.0599(5) 0.0301(4) 0.0366(4) 0.0213(4) 0.0181(3)
S2 0.0553(5) 0.0463(4) 0.0312(4) 0.0261(3) 0.0168(3) 0.0181(3)
O1 0.0811(18) 0.0593(14) 0.0577(14) 0.0438(13) 0.0305(13) 0.0334(12)
N1 0.0523(14) 0.0395(11) 0.0370(11) 0.0229(10) 0.0187(10) 0.0144(9)
C1 0.057(2) 0.085(3) 0.0329(14) 0.0129(18) 0.0171(14) 0.0145(15)
C2 0.0502(17) 0.070(2) 0.0381(15) 0.0181(15) 0.0157(13) 0.0257(14)
C3 0.065(3) 0.103(3) 0.0523(19) 0.037(2) 0.0236(17) 0.052(2)
C4 0.069(3) 0.088(3) 0.077(3) 0.041(2) 0.028(2) 0.061(3)
C5 0.0600(19) 0.0532(17) 0.066(2) 0.0290(15) 0.0270(16) 0.0361(16)
C6 0.068(3) 0.0514(18) 0.089(3) 0.0336(17) 0.035(2) 0.0344(18)
C7 0.068(3) 0.0435(16) 0.078(3) 0.0250(16) 0.037(2) 0.0144(16)
C8 0.0529(18) 0.0457(15) 0.0504(17) 0.0152(13) 0.0239(14) 0.0101(13)
C9 0.061(2) 0.060(2) 0.0449(17) 0.0115(16) 0.0246(15) 0.0010(15)
C10 0.0454(15) 0.0395(13) 0.0375(13) 0.0154(11) 0.0167(11) 0.0134(11)
C11 0.0465(15) 0.0449(14) 0.0452(15) 0.0209(12) 0.0190(12) 0.0246(12)
C12 0.0438(14) 0.0477(15) 0.0357(14) 0.0170(12) 0.0139(11) 0.0188(11)
C13 0.0455(14) 0.0414(13) 0.0301(11) 0.0196(11) 0.0152(10) 0.0140(10)
C14 0.0540(16) 0.0415(14) 0.0395(14) 0.0230(12) 0.0190(12) 0.0176(11)
C15 0.0461(14) 0.0411(13) 0.0312(12) 0.0203(11) 0.0155(10) 0.0144(10)
C16 0.0609(18) 0.0433(14) 0.0447(15) 0.0270(14) 0.0260(14) 0.0139(12)
C17 0.084(3) 0.0474(17) 0.061(3) 0.0172(17) 0.039(2) 0.0101(15)

loop_
_atom_type_symbol
_atom_type_description
_atom_type_scat_dispersion_real
_atom_type_scat_dispersion_imag
_atom_type_scat_source
C C 0.0033 0.0016
;
International Tables for Crystallography
(1992, Vol. C, Tables 4.2.6.8 and 6.1.1.4)
;
H H 0.0000 0.0000
;
International Tables for Crystallography
(1992, Vol. C, Table 6.1.1.4)
;
N N 0.0061 0.0033
;
International Tables for Crystallography
(1992, Vol. C, Tables 4.2.6.8 and 6.1.1.4)
;
O O 0.0106 0.0060
;
International Tables for Crystallography
(1992, Vol. C, Tables 4.2.6.8 and 6.1.1.4)
;
S S 0.1246 0.1234
;
International Tables for Crystallography
(1992, Vol. C, Tables 4.2.6.8 and 6.1.1.4)
;

loop_
_geom_angle_atom_site_label_1
_geom_angle_atom_site_label_2
_geom_angle_atom_site_label_3
_geom_angle
_geom_angle_publ_flag
_geom_angle_site_symmetry_1
_geom_angle_site_symmetry_3
C13 S2 C14 90.78(17) yes . .
C14 N1 C15 116.4(3) yes . .
C14 N1 C16 120.2(3) yes . .
C15 N1 C16 123.4(3) yes . .
C2 C1 C9 121.0(4) yes . 2_566
C1 C2 C3 122.2(4) yes . .
C1 C2 C12 118.7(4) yes . .
C3 C2 C12 119.0(4) yes . .
C2 C3 C4 120.8(5) yes . .
C3 C4 C5 122.1(5) yes . .
C4 C5 C6 123.0(5) yes . .
C4 C5 C11 118.1(4) yes . .
C6 C5 C11 118.9(4) yes . .
C5 C6 C7 121.0(5) yes . .
C6 C7 C8 121.6(4) yes . .
C7 C8 C9 123.3(4) yes . .
C7 C8 C10 118.6(4) yes . .
C9 C8 C10 118.1(4) yes . .
C1 C9 C8 121.9(4) yes 2_566 .
C8 C10 C11 119.4(4) yes . .
C8 C10 C12 120.3(4) yes . 2_566
C11 C10 C12 120.3(3) yes . 2_566
C5 C11 C10 120.4(4) yes . .
C5 C11 C12 120.0(4) yes . .
C10 C11 C12 119.6(4) yes . .
C2 C12 C10 120.0(3) yes . 2_566
C2 C12 C11 119.9(4) yes . .
C10 C12 C11 120.1(3) yes 2_566 .
S2 C13 C13 124.8(3) yes . 2_666
S2 C13 C15 111.1(3) yes . .
C13 C13 C15 124.1(3) yes 2_666 .
S2 C14 O1 123.6(3) yes . .
S2 C14 N1 111.0(3) yes . .
O1 C14 N1 125.3(4) yes . .
S1 C15 N1 123.9(3) yes . .
S1 C15 C13 125.4(3) yes . .
N1 C15 C13 110.7(3) yes . .
N1 C16 C17 112.1(4) yes . .
C2 C1 H1 119.500 no . .
C9 C1 H1 119.495 no 2_566 .
C2 C3 H3 119.575 no . .
C4 C3 H3 119.579 no . .
C3 C4 H4 118.960 no . .
C5 C4 H4 118.954 no . .
C5 C6 H6 119.489 no . .
C7 C6 H6 119.487 no . .
C6 C7 H7 119.180 no . .
C8 C7 H7 119.174 no . .
C1 C9 H9 119.048 no 2_566 .
C8 C9 H9 119.041 no . .
N1 C16 H16A 109.191 no . .
N1 C16 H16B 109.197 no . .
C17 C16 H16A 109.193 no . .
C17 C16 H16B 109.196 no . .
H16A C16 H16B 107.894 no . .
C16 C17 H17A 109.471 no . .
C16 C17 H17B 109.468 no . .
C16 C17 H17C 109.471 no . .
H17A C17 H17B 109.473 no . .
H17A C17 H17C 109.470 no . .
H17B C17 H17C 109.475 no . .

loop_
_geom_bond_atom_site_label_1
_geom_bond_atom_site_label_2
_geom_bond_distance
_geom_bond_publ_flag
_geom_bond_site_symmetry_2
S1 C15 1.635(4) yes .
S2 C13 1.746(4) yes .
S2 C14 1.775(4) yes .
O1 C14 1.206(5) yes .
N1 C14 1.378(5) yes .
N1 C15 1.371(5) yes .
N1 C16 1.476(5) yes .
C1 C2 1.424(6) yes .
C1 C9 1.363(7) yes 2_566
C2 C3 1.412(8) yes .
C2 C12 1.412(5) yes .
C3 C4 1.354(7) yes .
C4 C5 1.421(7) yes .
C5 C6 1.409(7) yes .
C5 C11 1.413(6) yes .
C6 C7 1.366(8) yes .
C7 C8 1.413(7) yes .
C8 C9 1.415(6) yes .
C8 C10 1.423(5) yes .
C10 C11 1.420(5) yes .
C10 C12 1.421(5) yes 2_566
C11 C12 1.423(5) yes .
C13 C13 1.368(5) yes 2_666
C13 C15 1.472(5) yes .
C16 C17 1.497(5) yes .
C1 H1 0.930 no .
C3 H3 0.930 no .
C4 H4 0.930 no .
C6 H6 0.930 no .
C7 H7 0.930 no .
C9 H9 0.930 no .
C16 H16A 0.970 no .
C16 H16B 0.970 no .
C17 H17A 0.960 no .
C17 H17B 0.960 no .
C17 H17C 0.960 no .

loop_
_geom_contact_atom_site_label_1
_geom_contact_atom_site_label_2
_geom_contact_distance
_geom_contact_publ_flag
_geom_contact_site_symmetry_2
S1 S2 2.931(2) no 2_666
S1 C13 3.194(4) no 2_666
S1 C16 3.098(5) no .
S2 C15 3.196(4) no 2_666
O1 C15 3.478(5) no .
O1 C16 2.832(5) no .
O1 C17 3.504(6) no .
C1 C10 2.807(6) no 2_566
C2 C5 2.833(6) no .
C2 C8 2.844(7) no 2_566
C3 C11 2.807(6) no .
C4 C12 2.793(7) no .
C5 C8 2.833(7) no .
C6 C10 2.812(6) no .
C7 C11 2.797(6) no .
C9 C12 2.805(6) no 2_566
C10 C10 2.837(5) no 2_566
C11 C11 2.850(6) no 2_566
C12 C12 2.840(5) no 2_566
C14 C17 3.295(5) no .
C15 C17 3.293(5) no .
O1 C5 3.554(7) no 2_566
O1 C6 3.354(6) no 1_565
O1 C17 3.516(7) no 2_676
N1 C10 3.541(6) no 2_566
N1 C11 3.583(6) no 2_566
C1 C3 3.590(8) no 2_567
C1 C17 3.558(7) no 2_677
C3 C1 3.590(8) no 2_567
C5 O1 3.554(7) no 2_566
C6 O1 3.354(6) no 1_545
C8 C16 3.506(7) no 2_566
C10 N1 3.541(6) no 2_566
C10 C13 3.553(6) no .
C10 C16 3.401(6) no 2_566
C11 N1 3.583(6) no 2_566
C11 C14 3.541(6) no 2_566
C11 C15 3.482(6) no .
C12 C14 3.424(6) no 2_566
C13 C10 3.553(6) no .
C14 C11 3.541(6) no 2_566
C14 C12 3.424(6) no 2_566
C15 C11 3.482(6) no .
C16 C8 3.506(7) no 2_566
C16 C10 3.401(6) no 2_566
C17 O1 3.516(7) no 2_676
C17 C1 3.558(7) no 2_677
S1 H16A 2.7483 no .
S1 H17C 3.1353 no .
O1 H16B 2.5281 no .
O1 H17B 3.1064 no .
N1 H17A 3.2834 no .
N1 H17B 2.6874 no .
N1 H17C 2.6326 no .
C1 H3 2.6603 no .
C2 H4 3.2404 no .
C2 H9 3.2596 no 2_566
C3 H1 2.6631 no .
C4 H6 2.6681 no .
C5 H3 3.2631 no .
C5 H7 3.2490 no .
C6 H4 2.6642 no .
C7 H9 2.6675 no .
C8 H1 3.2615 no 2_566
C8 H6 3.2601 no .
C9 H7 2.6687 no .
C10 H7 3.2764 no .
C10 H9 3.2723 no .
C11 H4 3.2678 no .
C11 H6 3.2690 no .
C12 H1 3.2787 no .
C12 H3 3.2732 no .
C14 H16A 3.2085 no .
C14 H16B 2.5608 no .
C14 H17B 3.1212 no .
C15 H16A 2.6305 no .
C15 H16B 3.2407 no .
C15 H17C 3.0645 no .
H1 H3 2.5047 no .
H1 H9 2.2720 no 2_566
H3 H4 2.2637 no .
H4 H6 2.5105 no .
H6 H7 2.2773 no .
H7 H9 2.5133 no .
H16A H17A 2.2950 no .
H16A H17B 2.8054 no .
H16A H17C 2.3491 no .
H16B H17A 2.3366 no .
H16B H17B 2.3066 no .
H16B H17C 2.8062 no .
S1 H3 2.9730 no 2_667
S1 H4 3.3919 no 2_667
S1 H9 3.5898 no 2_666
S1 H17A 3.0959 no 2_677
S2 H1 3.3901 no 1_554
S2 H3 3.1571 no 1_554
S2 H17B 3.3630 no 2_676
O1 H1 3.1758 no 1_554
O1 H6 2.5485 no 1_565
O1 H7 3.2570 no 1_565
O1 H17B 2.6522 no 2_676
O1 H17C 3.6000 no 2_676
C1 H1 3.3886 no 2_567
C1 H3 3.1025 no 2_567
C1 H16A 3.4090 no .
C1 H17A 3.3469 no 2_677
C1 H17B 3.5196 no 2_677
C1 H17C 3.2292 no 2_677
C2 H1 3.3598 no 2_567
C2 H16A 3.4522 no .
C3 H1 3.0977 no 2_567
C5 H16B 3.3813 no 2_566
C6 H16B 3.5714 no 1_545
C6 H16B 3.3134 no 2_566
C7 H16B 3.1804 no 2_566
C8 H16A 3.0372 no 2_566
C8 H16B 3.0981 no 2_566
C9 H3 3.3352 no 1_554
C9 H16A 3.2196 no 2_566
C9 H17C 3.1516 no 1_444
C10 H16A 3.0535 no 2_566
C10 H16B 3.1342 no 2_566
C11 H16B 3.2875 no 2_566
C12 H16A 3.2879 no .
C14 H6 3.5611 no 1_565
C14 H17B 3.1285 no 2_676
C15 H7 3.5453 no 2_666
C16 H4 3.5972 no 1_565
C16 H6 3.4658 no 1_565
C16 H17A 3.4370 no 2_677
C17 H1 3.3115 no 2_677
C17 H4 3.3755 no 1_565
C17 H16A 3.2045 no 2_677
C17 H17A 3.5310 no 2_677
H1 S2 3.3901 no 1_556
H1 O1 3.1758 no 1_556
H1 C1 3.3886 no 2_567
H1 C2 3.3598 no 2_567
H1 C3 3.0977 no 2_567
H1 C17 3.3115 no 2_677
H1 H1 3.1596 no 2_567
H1 H3 2.8400 no 2_567
H1 H17A 3.2479 no 2_677
H1 H17B 3.0336 no 2_677
H1 H17C 3.1000 no 2_677
H3 S1 2.9730 no 2_667
H3 S2 3.1571 no 1_556
H3 C1 3.1025 no 2_567
H3 C9 3.3352 no 1_556
H3 H1 2.8400 no 2_567
H3 H9 3.2355 no 1_556
H4 S1 3.3919 no 2_667
H4 C16 3.5972 no 1_545
H4 C17 3.3755 no 1_545
H4 H16B 2.9680 no 1_545
H4 H17A 2.8569 no 1_545
H4 H17B 3.2975 no 1_545
H6 O1 2.5485 no 1_545
H6 C14 3.5611 no 1_545
H6 C16 3.4658 no 1_545
H6 H6 3.5525 no 2_556
H6 H16B 2.7081 no 1_545
H6 H17B 3.1217 no 1_545
H7 O1 3.2570 no 1_545
H7 C15 3.5453 no 2_666
H7 H9 2.7635 no 2_555
H7 H17B 3.5033 no 2_666
H7 H17C 2.9006 no 2_666
H9 S1 3.5898 no 2_666
H9 H3 3.2355 no 1_554
H9 H7 2.7635 no 2_555
H9 H9 3.0795 no 2_555
H9 H17C 2.9735 no 1_444
H16A C1 3.4090 no .
H16A C2 3.4522 no .
H16A C8 3.0372 no 2_566
H16A C9 3.2196 no 2_566
H16A C10 3.0535 no 2_566
H16A C12 3.2879 no .
H16A C17 3.2045 no 2_677
H16A H17A 2.6312 no 2_677
H16A H17C 2.9418 no 2_677
H16B C5 3.3813 no 2_566
H16B C6 3.5714 no 1_565
H16B C6 3.3134 no 2_566
H16B C7 3.1804 no 2_566
H16B C8 3.0981 no 2_566
H16B C10 3.1342 no 2_566
H16B C11 3.2875 no 2_566
H16B H4 2.9680 no 1_565
H16B H6 2.7081 no 1_565
H17A S1 3.0959 no 2_677
H17A C1 3.3469 no 2_677
H17A C16 3.4370 no 2_677
H17A C17 3.5310 no 2_677
H17A H1 3.2479 no 2_677
H17A H4 2.8569 no 1_565
H17A H16A 2.6312 no 2_677
H17A H17A 3.3430 no 2_677
H17A H17C 3.2711 no 2_677
H17B S2 3.3630 no 2_676
H17B O1 2.6522 no 2_676
H17B C1 3.5196 no 2_677
H17B C14 3.1285 no 2_676
H17B H1 3.0336 no 2_677
H17B H4 3.2975 no 1_565
H17B H6 3.1217 no 1_565
H17B H7 3.5033 no 2_666
H17C O1 3.6000 no 2_676
H17C C1 3.2292 no 2_677
H17C C9 3.1516 no 1_666
H17C H1 3.1000 no 2_677
H17C H7 2.9006 no 2_666
H17C H9 2.9735 no 1_666
H17C H16A 2.9418 no 2_677
H17C H17A 3.2711 no 2_677

loop_
_geom_torsion_atom_site_label_1
_geom_torsion_atom_site_label_2
_geom_torsion_atom_site_label_3
_geom_torsion_atom_site_label_4
_geom_torsion
_geom_torsion_publ_flag
_geom_torsion_site_symmetry_1
_geom_torsion_site_symmetry_3
_geom_torsion_site_symmetry_4
C13 S2 C14 O1 179.4(3) no . . .
C13 S2 C14 N1 -0.4(2) no . . .
C14 S2 C13 C13 179.2(3) no . . 2_666
C14 S2 C13 C15 -0.7(2) no . . .
C14 N1 C15 S1 177.7(3) no . . .
C14 N1 C15 C13 -2.1(4) no . . .
C15 N1 C14 S2 1.6(4) no . . .
C15 N1 C14 O1 -178.3(3) no . . .
C14 N1 C16 C17 -91.0(4) no . . .
C16 N1 C14 S2 179.3(3) no . . .
C16 N1 C14 O1 -0.5(5) no . . .
C15 N1 C16 C17 86.6(4) no . . .
C16 N1 C15 S1 -0.0(5) no . . .
C16 N1 C15 C13 -179.8(3) no . . .
C2 C1 C9 C8 -1.0(6) no . 2_566 2_566
C9 C1 C2 C3 -179.0(4) no 2_566 . .
C9 C1 C2 C12 0.0(6) no 2_566 . .
C1 C2 C3 C4 179.1(4) no . . .
C1 C2 C12 C10 1.5(5) no . . 2_566
C1 C2 C12 C11 179.2(3) no . . .
C3 C2 C12 C10 -179.5(3) no . . 2_566
C3 C2 C12 C11 -1.8(5) no . . .
C12 C2 C3 C4 0.1(6) no . . .
C2 C3 C4 C5 0.8(7) no . . .
C3 C4 C5 C6 179.8(4) no . . .
C3 C4 C5 C11 0.0(6) no . . .
C4 C5 C6 C7 -178.9(4) no . . .
C4 C5 C11 C10 179.9(3) no . . .
C4 C5 C11 C12 -1.7(5) no . . .
C6 C5 C11 C10 0.1(5) no . . .
C6 C5 C11 C12 178.5(3) no . . .
C11 C5 C6 C7 0.9(6) no . . .
C5 C6 C7 C8 -0.7(7) no . . .
C6 C7 C8 C9 -178.9(4) no . . .
C6 C7 C8 C10 -0.5(6) no . . .
C7 C8 C9 C1 177.9(4) no . . 2_566
C7 C8 C10 C11 1.5(5) no . . .
C7 C8 C10 C12 -179.5(3) no . . 2_566
C9 C8 C10 C11 180.0(3) no . . .
C9 C8 C10 C12 -1.1(5) no . . 2_566
C10 C8 C9 C1 -0.4(6) no . . 2_566
C8 C10 C11 C5 -1.4(5) no . . .
C8 C10 C11 C12 -179.7(3) no . . .
C8 C10 C12 C2 2.0(5) no . 2_566 2_566
C8 C10 C12 C11 179.7(3) no . 2_566 2_566
C11 C10 C12 C2 -179.0(3) no . 2_566 2_566
C11 C10 C12 C11 -1.3(5) no . 2_566 2_566
C12 C10 C11 C5 179.7(3) no 2_566 . .
C12 C10 C11 C12 1.3(5) no 2_566 . .
C5 C11 C12 C2 2.6(5) no . . .
C5 C11 C12 C10 -179.7(3) no . . 2_566
C10 C11 C12 C2 -179.0(3) no . . .
C10 C11 C12 C10 -1.3(5) no . . 2_566
S2 C13 C13 S2 180(206616) no . 2_666 2_666
S2 C13 C13 C15 0.1(5) no . 2_666 2_666
S2 C13 C15 S1 -178.08(18) no . . .
S2 C13 C15 N1 1.7(3) no . . .
C13 C13 C15 S1 2.0(5) no 2_666 . .
C13 C13 C15 N1 -178.3(3) no 2_666 . .
C15 C13 C13 S2 -0.1(5) no . 2_666 2_666
C15 C13 C13 C15 180(268436) no . 2_666 2_666
